data_1566047
loop_
_publ_author_name
'Iwumene, Ndidi U. N.'
'Moseley, Daniel. F.'
'Pullin, Robert D. C.'
'Willis, Michael C.'

_publ_section_title
;
 Diverse saturated heterocycles from a hydroacylation/conjugate addition
 cascade
;
_journal_issue 5
_journal_name_full 'Chemical Science'
_journal_page_first 1504
_journal_page_last 1511
_journal_paper_doi 10.1039/D1SC06900D
_journal_volume 13
_journal_year 2022
_chemical_formula_moiety 'C14 H20 O3 S1'
_chemical_formula_sum 'C14 H20 O3 S'
_chemical_formula_weight 268.38
_space_group_IT_number 14
_space_group_name_Hall '-P 2yn'
_space_group_name_H-M_alt 'P 1 21/n 1'
_symmetry_cell_setting monoclinic
_symmetry_space_group_name_H-M 'P 1 21/n 1'
_atom_sites_solution_hydrogens difmap
_atom_sites_solution_primary other
_audit_update_record
;
2021-06-24 deposited with the CCDC.	2022-01-10 downloaded from the CCDC.
;
_cell_angle_alpha 90
_cell_angle_beta 103.199(4)
_cell_angle_gamma 90
_cell_formula_units_Z 4
_cell_length_a 12.2921(5)
_cell_length_b 7.3930(3)
_cell_length_c 15.8524(5)
_cell_measurement_reflns_used 5580
_cell_measurement_temperature 170
_cell_measurement_theta_max 29.89
_cell_measurement_theta_min 2.38
_cell_volume 1402.54(9)
_computing_cell_refinement
; 
 CrysAlisPro (Rigaku Oxford Diffraction, 2017) 
;
_computing_data_collection 'SuperNova, (Oxford Diffraction, 2010)'
_computing_data_reduction
; 
 CrysAlisPro (Rigaku Oxford Diffraction, 2017) 
;
_computing_molecular_graphics 'CAMERON (Watkin et al., 1996)'
_computing_publication_material 'CRYSTALS (Betteridge et al., 2003)'
_computing_structure_refinement 'CRYSTALS (Betteridge et al., 2003)'
_computing_structure_solution 'Superflip (Palatinus & Chapuis, 2007)'
_diffrn_ambient_temperature 170
_diffrn_measured_fraction_theta_full 0.995
_diffrn_measured_fraction_theta_max 0.963
_diffrn_measurement_device Area
_diffrn_measurement_device_type 'Oxford Diffraction SuperNova'
_diffrn_measurement_method \w
_diffrn_radiation_monochromator 'focussing mirrors'
_diffrn_radiation_type 'Mo K\a'
_diffrn_radiation_wavelength 0.71073
_diffrn_reflns_av_R_equivalents 0.028
_diffrn_reflns_av_unetI/netI 0.043
_diffrn_reflns_limit_h_max 17
_diffrn_reflns_limit_h_min -17
_diffrn_reflns_limit_k_max 10
_diffrn_reflns_limit_k_min -10
_diffrn_reflns_limit_l_max 22
_diffrn_reflns_limit_l_min -22
_diffrn_reflns_number 15714
_diffrn_reflns_theta_full 25.044
_diffrn_reflns_theta_max 30.542
_diffrn_reflns_theta_min 1.900
_diffrn_standards_number 0
_exptl_absorpt_coefficient_mu 0.229
_exptl_absorpt_correction_T_max 0.93
_exptl_absorpt_correction_T_min 0.85
_exptl_absorpt_correction_type multi-scan
_exptl_absorpt_process_details
; 
 CrysAlisPro (Rigaku Oxford Diffraction, 2017) 
;
_exptl_crystal_colour colourless
_exptl_crystal_density_diffrn 1.271
_exptl_crystal_density_meas ?
_exptl_crystal_density_method 'not measured'
_exptl_crystal_description block
_exptl_crystal_F_000 576
_exptl_crystal_size_max 0.500
_exptl_crystal_size_mid 0.400
_exptl_crystal_size_min 0.300
_refine_diff_density_max 0.36
_refine_diff_density_min -0.33
_refine_ls_extinction_coef 205(16)
_refine_ls_extinction_method 'Larson (1970), Equation 22'
_refine_ls_goodness_of_fit_ref 0.9736
_refine_ls_hydrogen_treatment mixed
_refine_ls_matrix_type full
_refine_ls_number_parameters 168
_refine_ls_number_reflns 4140
_refine_ls_number_restraints 2
_refine_ls_R_factor_all 0.0548
_refine_ls_R_factor_gt 0.0385
_refine_ls_shift/su_max 0.0015630
_refine_ls_shift/su_mean 0.0000827
_refine_ls_structure_factor_coef Fsqd
_refine_ls_weighting_details
;
 Method= Modified Sheldrick 
 w=1/[\s^2^(F^2^) + ( 0.04P)^2^ + 0.55P] 
 ,where P=(max(Fo^2^,0) + 2Fc^2^)/3 
;
_refine_ls_weighting_scheme calc
_refine_ls_wR_factor_all 0.0962
_refine_ls_wR_factor_gt 0.0884
_refine_ls_wR_factor_ref 0.0962
_reflns_limit_h_max 17
_reflns_limit_h_min -17
_reflns_limit_k_max 10
_reflns_limit_k_min 0
_reflns_limit_l_max 22
_reflns_limit_l_min 0
_reflns_number_gt 3190
_reflns_number_total 4140
_reflns_threshold_expression I>2.0\s(I)
_oxford_diffrn_Wilson_B_factor 2.21
_oxford_diffrn_Wilson_scale 0.17
_oxford_refine_ls_r_factor_ref 0.0548
_oxford_refine_ls_scale 2.48(2)
_oxford_reflns_number_all 4140
_cod_data_source_file d1sc06900d2.cif
_cod_data_source_block DM04_b_v2
_cod_depositor_comments
;
The following automatic conversions were performed:

data item '_exptl_crystal_density_meas' value 'not measured' was
changed to '?' -- the value is perceived as not measured.

Automatic conversion script
Id: cif_fix_values 7556 2019-12-06 15:28:31Z antanas 

 Adding full bibliography for 1566046--1566049.cif.
;
_cod_original_sg_symbol_H-M 'P 21/n '
_cod_original_formula_sum 'C14 H20 O3 S1'
_cod_database_code 1566047
_oxford_refine_reflns_threshold_expression I>-3.0\s(I)
_oxford_refine_ls_r_factor_all 0.0548
_oxford_refine_ls_wr_factor_all 0.0962

loop_
_symmetry_equiv_pos_as_xyz
x,y,z
-x,-y,-z
x+1/2,-y+1/2,z+1/2
-x+1/2,y+1/2,-z+1/2

loop_
_atom_site_label
_atom_site_type_symbol
_atom_site_fract_x
_atom_site_fract_y
_atom_site_fract_z
_atom_site_U_iso_or_equiv
_atom_site_occupancy
_atom_site_adp_type
_atom_site_refinement_flags_posn
_atom_site_refinement_flags_adp
_atom_site_refinement_flags_occupancy
_atom_site_disorder_assembly
_atom_site_disorder_group
_atom_site_attached_hydrogens
S1 S 0.86096(3) 0.05754(5) 0.51382(2) 0.0304 1.0000 Uani . . . . . .
C2 C 0.78204(10) 0.21150(18) 0.56130(8) 0.0237 1.0000 Uani . . . . . .
C3 C 0.72363(10) 0.34981(17) 0.50928(8) 0.0247 1.0000 Uani . . . . . .
C4 C 0.73154(10) 0.37539(18) 0.41598(8) 0.0248 1.0000 Uani . . . . . .
O5 O 0.63083(8) 0.45013(13) 0.36539(6) 0.0316 1.0000 Uani D . . . . .
C6 C 0.82727(11) 0.50472(19) 0.41190(8) 0.0283 1.0000 Uani . . . . . .
C7 C 0.84669(10) 0.52733(18) 0.32142(8) 0.0260 1.0000 Uani . . . . . .
O8 O 0.87495(8) 0.35390(13) 0.29255(6) 0.0316 1.0000 Uani . . . . . .
C9 C 0.89538(13) 0.3672(2) 0.20751(9) 0.0340 1.0000 Uani . . . . . .
C10 C 0.98988(11) 0.4965(2) 0.20529(9) 0.0308 1.0000 Uani . . . . . .
O11 O 0.96444(8) 0.67124(13) 0.23631(6) 0.0305 1.0000 Uani . . . . . .
C12 C 0.94073(12) 0.6585(2) 0.32066(8) 0.0320 1.0000 Uani . . . . . .
C13 C 1.00705(13) 0.5216(2) 0.11447(10) 0.0406 1.0000 Uani . . . . . .
C14 C 0.66037(12) 0.4707(2) 0.54611(9) 0.0337 1.0000 Uani . . . . . .
C15 C 0.65666(12) 0.4592(2) 0.63266(10) 0.0378 1.0000 Uani . . . . . .
C16 C 0.71647(12) 0.3256(2) 0.68375(9) 0.0351 1.0000 Uani . . . . . .
C17 C 0.77843(11) 0.20156(19) 0.64882(8) 0.0293 1.0000 Uani . . . . . .
C18 C 0.90286(13) -0.1126(2) 0.59557(10) 0.0390 1.0000 Uani . . . . . .
H41 H 0.7428 0.2528 0.3910 0.0281 1.0000 Uiso . . . . . .
H61 H 0.8958 0.4565 0.4511 0.0354 1.0000 Uiso . . . . . .
H62 H 0.8098 0.6207 0.4350 0.0351 1.0000 Uiso . . . . . .
H71 H 0.7811 0.5698 0.2820 0.0310 1.0000 Uiso . . . . . .
H91 H 0.9149 0.2408 0.1909 0.0424 1.0000 Uiso . . . . . .
H92 H 0.8289 0.4187 0.1694 0.0416 1.0000 Uiso . . . . . .
H101 H 1.0615 0.4651 0.2469 0.0358 1.0000 Uiso . . . . . .
H122 H 1.0122 0.6135 0.3631 0.0379 1.0000 Uiso . . . . . .
H121 H 0.9233 0.7797 0.3370 0.0394 1.0000 Uiso . . . . . .
H131 H 1.0657 0.6124 0.1169 0.0639 1.0000 Uiso . . . . . .
H133 H 1.0249 0.4085 0.0892 0.0629 1.0000 Uiso . . . . . .
H132 H 0.9411 0.5696 0.0774 0.0616 1.0000 Uiso . . . . . .
H141 H 0.6168 0.5582 0.5094 0.0405 1.0000 Uiso . . . . . .
H151 H 0.6129 0.5395 0.6573 0.0434 1.0000 Uiso . . . . . .
H161 H 0.7114 0.3099 0.7439 0.0416 1.0000 Uiso . . . . . .
H171 H 0.8235 0.1093 0.6866 0.0356 1.0000 Uiso . . . . . .
H182 H 0.9519 -0.1961 0.5746 0.0589 1.0000 Uiso . . . . . .
H183 H 0.9389 -0.0541 0.6451 0.0575 1.0000 Uiso . . . . . .
H181 H 0.8374 -0.1764 0.6085 0.0590 1.0000 Uiso . . . . . .
H51 H 0.5999(14) 0.368(2) 0.3341(11) 0.0475(19) 1.0000 Uiso D . . . . .

loop_
_atom_site_aniso_label
_atom_site_aniso_U_11
_atom_site_aniso_U_22
_atom_site_aniso_U_33
_atom_site_aniso_U_23
_atom_site_aniso_U_13
_atom_site_aniso_U_12
S1 0.03618(18) 0.03058(19) 0.02592(16) 0.00235(13) 0.01029(12) 0.00875(14)
C2 0.0223(5) 0.0249(6) 0.0248(5) -0.0018(5) 0.0075(4) -0.0027(5)
C3 0.0239(6) 0.0244(6) 0.0263(6) -0.0016(5) 0.0065(5) -0.0022(5)
C4 0.0275(6) 0.0223(6) 0.0234(5) 0.0004(5) 0.0032(5) 0.0007(5)
O5 0.0309(5) 0.0261(5) 0.0330(5) 0.0018(4) -0.0025(4) 0.0014(4)
C6 0.0300(6) 0.0304(7) 0.0236(6) -0.0014(5) 0.0041(5) -0.0033(5)
C7 0.0291(6) 0.0239(7) 0.0236(5) -0.0000(5) 0.0031(5) -0.0007(5)
O8 0.0441(6) 0.0222(5) 0.0308(5) -0.0003(4) 0.0137(4) -0.0005(4)
C9 0.0463(8) 0.0281(7) 0.0300(6) -0.0029(6) 0.0132(6) -0.0002(6)
C10 0.0330(7) 0.0302(7) 0.0297(6) 0.0041(5) 0.0083(5) 0.0061(5)
O11 0.0374(5) 0.0260(5) 0.0290(5) 0.0028(4) 0.0095(4) -0.0019(4)
C12 0.0391(7) 0.0305(7) 0.0267(6) -0.0014(5) 0.0083(5) -0.0079(6)
C13 0.0476(9) 0.0426(9) 0.0354(7) 0.0053(7) 0.0173(6) 0.0084(7)
C14 0.0333(7) 0.0325(8) 0.0361(7) -0.0030(6) 0.0091(6) 0.0062(6)
C15 0.0380(7) 0.0390(9) 0.0411(7) -0.0099(7) 0.0186(6) 0.0035(6)
C16 0.0391(7) 0.0410(8) 0.0294(6) -0.0055(6) 0.0165(6) -0.0053(6)
C17 0.0323(6) 0.0322(7) 0.0246(6) 0.0003(5) 0.0090(5) -0.0035(5)
C18 0.0479(9) 0.0321(8) 0.0382(8) 0.0079(6) 0.0120(7) 0.0090(7)

loop_
_atom_type_symbol
_atom_type_scat_dispersion_real
_atom_type_scat_dispersion_imag
_atom_type_scat_Cromer_Mann_a1
_atom_type_scat_Cromer_Mann_b1
_atom_type_scat_Cromer_Mann_a2
_atom_type_scat_Cromer_Mann_b2
_atom_type_scat_Cromer_Mann_a3
_atom_type_scat_Cromer_Mann_b3
_atom_type_scat_Cromer_Mann_a4
_atom_type_scat_Cromer_Mann_b4
_atom_type_scat_Cromer_Mann_c
_atom_type_scat_source
C 0.0033 0.0016 2.3100 20.8439 1.0200 10.2075 1.5886 0.5687 0.8650 51.6512 0.2156 'International Tables Vol C 4.2.6.8 and 6.1.1.4'
H 0.0000 0.0000 0.4930 10.5109 0.3229 26.1257 0.1402 3.1424 0.0408 57.7998 0.0030 'International Tables Vol C 4.2.6.8 and 6.1.1.4'
O 0.0106 0.0060 3.0485 13.2771 2.2868 5.7011 1.5463 0.3239 0.8670 32.9089 0.2508 'International Tables Vol C 4.2.6.8 and 6.1.1.4'
S 0.1246 0.1234 6.9053 1.4679 5.2034 22.2151 1.4379 0.2536 1.5863 56.1720 0.8669 'International Tables Vol C 4.2.6.8 and 6.1.1.4'

loop_
_geom_angle_atom_site_label_1
_geom_angle_site_symmetry_1
_geom_angle_atom_site_label_2
_geom_angle_site_symmetry_2
_geom_angle_atom_site_label_3
_geom_angle_site_symmetry_3
_geom_angle
_geom_angle_publ_flag
C2 . S1 . C18 . 103.78(7) yes
S1 . C2 . C3 . 118.34(9) yes
S1 . C2 . C17 . 122.13(10) yes
C3 . C2 . C17 . 119.52(12) yes
C2 . C3 . C4 . 121.73(11) yes
C2 . C3 . C14 . 118.63(12) yes
C4 . C3 . C14 . 119.59(12) yes
C3 . C4 . O5 . 110.90(10) yes
C3 . C4 . C6 . 109.92(10) yes
O5 . C4 . C6 . 108.19(10) yes
C3 . C4 . H41 . 108.3 no
O5 . C4 . H41 . 107.9 no
C6 . C4 . H41 . 111.6 no
C4 . O5 . H51 . 106.0(13) no
C4 . C6 . C7 . 113.44(10) yes
C4 . C6 . H61 . 107.5 no
C7 . C6 . H61 . 109.8 no
C4 . C6 . H62 . 107.2 no
C7 . C6 . H62 . 110.7 no
H61 . C6 . H62 . 108.0 no
C6 . C7 . O8 . 107.82(10) yes
C6 . C7 . C12 . 111.37(10) yes
O8 . C7 . C12 . 109.29(11) yes
C6 . C7 . H71 . 111.3 no
O8 . C7 . H71 . 108.5 no
C12 . C7 . H71 . 108.5 no
C7 . O8 . C9 . 110.34(10) yes
O8 . C9 . C10 . 111.53(11) yes
O8 . C9 . H91 . 106.5 no
C10 . C9 . H91 . 110.4 no
O8 . C9 . H92 . 107.9 no
C10 . C9 . H92 . 106.2 no
H91 . C9 . H92 . 114.4 no
C9 . C10 . O11 . 109.34(11) yes
C9 . C10 . C13 . 112.00(12) yes
O11 . C10 . C13 . 107.63(11) yes
C9 . C10 . H101 . 113.8 no
O11 . C10 . H101 . 102.1 no
C13 . C10 . H101 . 111.3 no
C10 . O11 . C12 . 111.39(10) yes
C7 . C12 . O11 . 111.60(10) yes
C7 . C12 . H122 . 109.1 no
O11 . C12 . H122 . 107.8 no
C7 . C12 . H121 . 112.0 no
O11 . C12 . H121 . 107.0 no
H122 . C12 . H121 . 109.3 no
C10 . C13 . H131 . 107.9 no
C10 . C13 . H133 . 112.3 no
H131 . C13 . H133 . 111.8 no
C10 . C13 . H132 . 110.4 no
H131 . C13 . H132 . 106.5 no
H133 . C13 . H132 . 107.8 no
C3 . C14 . C15 . 121.45(13) yes
C3 . C14 . H141 . 118.0 no
C15 . C14 . H141 . 120.5 no
C14 . C15 . C16 . 119.48(13) yes
C14 . C15 . H151 . 121.4 no
C16 . C15 . H151 . 119.1 no
C15 . C16 . C17 . 120.49(12) yes
C15 . C16 . H161 . 121.0 no
C17 . C16 . H161 . 118.4 no
C2 . C17 . C16 . 120.39(13) yes
C2 . C17 . H171 . 119.7 no
C16 . C17 . H171 . 119.8 no
S1 . C18 . H182 . 107.2 no
S1 . C18 . H183 . 106.9 no
H182 . C18 . H183 . 112.1 no
S1 . C18 . H181 . 111.7 no
H182 . C18 . H181 . 111.3 no
H183 . C18 . H181 . 107.6 no

loop_
_geom_bond_atom_site_label_1
_geom_bond_site_symmetry_1
_geom_bond_atom_site_label_2
_geom_bond_site_symmetry_2
_geom_bond_distance
_geom_bond_publ_flag
S1 . C2 . 1.7711(13) yes
S1 . C18 . 1.7952(15) yes
C2 . C3 . 1.4038(18) yes
C2 . C17 . 1.4000(17) yes
C3 . C4 . 1.5161(17) yes
C3 . C14 . 1.3970(18) yes
C4 . O5 . 1.4238(15) yes
C4 . C6 . 1.5290(18) yes
C4 . H41 . 1.011 no
O5 . H51 . 0.821(14) no
C6 . C7 . 1.5160(17) yes
C6 . H61 . 0.992 no
C6 . H62 . 0.976 no
C7 . O8 . 1.4307(15) yes
C7 . C12 . 1.5109(18) yes
C7 . H71 . 0.953 no
O8 . C9 . 1.4299(16) yes
C9 . C10 . 1.511(2) yes
C9 . H91 . 1.015 no
C9 . H92 . 0.976 no
C10 . O11 . 1.4417(17) yes
C10 . C13 . 1.5136(19) yes
C10 . H101 . 1.000 no
O11 . C12 . 1.4352(16) yes
C12 . H122 . 1.032 no
C12 . H121 . 0.971 no
C13 . H131 . 0.979 no
C13 . H133 . 0.974 no
C13 . H132 . 0.955 no
C14 . C15 . 1.386(2) yes
C14 . H141 . 0.950 no
C15 . C16 . 1.378(2) yes
C15 . H151 . 0.943 no
C16 . C17 . 1.3857(19) yes
C16 . H161 . 0.977 no
C17 . H171 . 0.990 no
C18 . H182 . 0.973 no
C18 . H183 . 0.918 no
C18 . H181 . 0.994 no

loop_
_geom_hbond_atom_site_label_D
_geom_hbond_site_symmetry_D
_geom_hbond_atom_site_label_H
_geom_hbond_site_symmetry_H
_geom_hbond_atom_site_label_A
_geom_hbond_site_symmetry_A
_geom_hbond_angle_DHA
_geom_hbond_distance_DH
_geom_hbond_distance_HA
_geom_hbond_distance_DA
_geom_hbond_publ_flag
C9 . H91 . O5 4_645 153 1.01 2.35 3.283(2) yes
O5 . H51 . O11 4_645 177.0(18) 0.821(14) 1.892(14) 2.713(2) yes
